data_7123663
loop_
_publ_author_name
'Bahili, Mohammed A.'
'Stokes, Emily C.'
'Amesbury, Robert C.'
'Ould, Darren M. C.'
'Christo, Bashar'
'Horne, Rhian J.'
'Kariuki, Benson M.'
'Stewart, Jack A.'
'Taylor, Rebekah L.'
'Williams, P. Andrew'
'Jones, Matthew D.'
'Harris, Kenneth D. M.'
'Ward, Benjamin D.'

_publ_section_title
;
 Aluminium-catalysed isocyanate trimerization, enhanced by exploiting a
 dynamic coordination sphere
;
_journal_name_full 'Chemical Communications'
_journal_paper_doi 10.1039/C9CC03339D
_journal_year 2019
_chemical_formula_sum 'C30 H30 Al N3 O2'
_chemical_formula_weight 491.55
_space_group_crystal_system triclinic
_space_group_IT_number 2
_space_group_name_Hall '-P 1'
_space_group_name_H-M_alt 'P -1'
_symmetry_space_group_name_Hall '-P 1'
_symmetry_space_group_name_H-M 'P -1'
_atom_sites_solution_hydrogens geom
_atom_sites_solution_primary direct
_atom_sites_solution_secondary difmap
_audit_creation_method SHELXL-2014/7
_audit_update_record
;
2019-02-08 deposited with the CCDC.    2019-05-14 downloaded from the CCDC.
;
_cell_angle_alpha 71.196(3)
_cell_angle_beta 84.480(3)
_cell_angle_gamma 88.775(3)
_cell_formula_units_Z 2
_cell_length_a 8.9816(6)
_cell_length_b 10.2889(7)
_cell_length_c 14.1189(10)
_cell_measurement_reflns_used 27652
_cell_measurement_temperature 100(2)
_cell_measurement_theta_max 27.5
_cell_measurement_theta_min 2.1
_cell_volume 1229.31(15)
_computing_cell_refinement
;
CrystalClear-SM Expert 3.1 b27 (Rigaku, 20112)
;
_computing_data_collection
;
CrystalClear-SM Expert 3.1 b27 (Rigaku, 20112)
;
_computing_data_reduction
;
CrystalClear-SM Expert 3.1 b27 (Rigaku, 20112)
;
_computing_structure_refinement 'SHELXL-2014/7 (Sheldrick, 2014)'
_computing_structure_solution 'SHELXT (Sheldrick, 2014)'
_diffrn_ambient_temperature 100(2)
_diffrn_detector_area_resol_mean 28.5714
_diffrn_measured_fraction_theta_full 0.993
_diffrn_measured_fraction_theta_max 0.991
_diffrn_measurement_device_type 'Rigaku AFC12 (Right)'
_diffrn_measurement_method 'profile data from \w-scans'
_diffrn_radiation_type MoK\a
_diffrn_radiation_wavelength 0.71073
_diffrn_reflns_av_R_equivalents 0.0377
_diffrn_reflns_av_unetI/netI 0.0203
_diffrn_reflns_Laue_measured_fraction_full 0.993
_diffrn_reflns_Laue_measured_fraction_max 0.991
_diffrn_reflns_limit_h_max 11
_diffrn_reflns_limit_h_min -11
_diffrn_reflns_limit_k_max 12
_diffrn_reflns_limit_k_min -13
_diffrn_reflns_limit_l_max 18
_diffrn_reflns_limit_l_min -18
_diffrn_reflns_number 26329
_diffrn_reflns_point_group_measured_fraction_full 0.993
_diffrn_reflns_point_group_measured_fraction_max 0.991
_diffrn_reflns_theta_full 25.242
_diffrn_reflns_theta_max 27.544
_diffrn_reflns_theta_min 2.091
_diffrn_source 'Rotating Anode'
_exptl_absorpt_coefficient_mu 0.117
_exptl_absorpt_correction_T_max 1.000
_exptl_absorpt_correction_T_min 0.643
_exptl_absorpt_correction_type multi-scan
_exptl_crystal_colour colourless
_exptl_crystal_density_diffrn 1.328
_exptl_crystal_description block
_exptl_crystal_F_000 520
_exptl_crystal_size_max 0.175
_exptl_crystal_size_mid 0.106
_exptl_crystal_size_min 0.098
_refine_diff_density_max 0.383
_refine_diff_density_min -0.294
_refine_diff_density_rms 0.046
_refine_ls_extinction_method none
_refine_ls_goodness_of_fit_ref 1.007
_refine_ls_hydrogen_treatment constr
_refine_ls_matrix_type full
_refine_ls_number_parameters 327
_refine_ls_number_reflns 5623
_refine_ls_number_restraints 72
_refine_ls_restrained_S_all 1.044
_refine_ls_R_factor_all 0.0396
_refine_ls_R_factor_gt 0.0385
_refine_ls_shift/su_max 0.001
_refine_ls_shift/su_mean 0.000
_refine_ls_structure_factor_coef Fsqd
_refine_ls_weighting_details 'w=1/[\s^2^(Fo^2^)+(0.0592P)^2^+0.5031P] where P=(Fo^2^+2Fc^2^)/3'
_refine_ls_weighting_scheme calc
_refine_ls_wR_factor_gt 0.1052
_refine_ls_wR_factor_ref 0.1063
_reflns_Friedel_coverage 0.000
_reflns_number_gt 5393
_reflns_number_total 5623
_reflns_threshold_expression 'I > 2\s(I)'
_cod_data_source_file c9cc03339d2.cif
_cod_data_source_block 2
_cod_database_code 7123663
_shelx_shelxl_version_number 2014/7
_shelx_space_group_comment
;
The symmetry employed for this shelxl refinement is uniquely defined
by the following loop, which should always be used as a source of
symmetry information in preference to the above space-group names.
They are only intended as comments.
;
_shelx_estimated_absorpt_t_min 0.980
_shelx_estimated_absorpt_t_max 0.989

loop_
_space_group_symop_operation_xyz
'x, y, z'
'-x, -y, -z'

loop_
_atom_site_label
_atom_site_type_symbol
_atom_site_fract_x
_atom_site_fract_y
_atom_site_fract_z
_atom_site_U_iso_or_equiv
_atom_site_adp_type
_atom_site_occupancy
_atom_site_site_symmetry_order
_atom_site_calc_flag
_atom_site_refinement_flags_posn
_atom_site_refinement_flags_adp
Al1 Al 0.59608(4) 0.31863(3) 0.29378(2) 0.01814(10) Uani 1 1 d . .
O1 O 0.72053(9) 0.35124(8) 0.17579(6) 0.02216(17) Uani 1 1 d . .
N2 N 0.56614(10) 0.12013(9) 0.29021(7) 0.02028(19) Uani 1 1 d . .
O2 O 0.59249(9) 0.50517(8) 0.27649(6) 0.02043(17) Uani 1 1 d . .
N1 N 0.42226(11) 0.27504(10) 0.41450(7) 0.02074(19) Uani 1 1 d . .
C1 C 0.15404(13) 0.04127(12) 0.35580(9) 0.0260(2) Uani 1 1 d . .
H1A H 0.1532 0.0047 0.2998 0.039 Uiso 1 1 calc R U
H1B H 0.0643 0.0962 0.3586 0.039 Uiso 1 1 calc R U
H1C H 0.1554 -0.0349 0.4189 0.039 Uiso 1 1 calc R U
C2 C 0.29372(12) 0.13171(11) 0.34017(8) 0.0213(2) Uani 1 1 d . .
C3 C 0.29805(13) 0.19933(11) 0.42126(8) 0.0217(2) Uani 1 1 d . .
N3 N 0.40713(10) 0.35011(10) 0.21646(7) 0.01989(19) Uani 1 1 d . .
C4 C 0.18599(14) 0.18318(13) 0.49979(9) 0.0281(3) Uani 1 1 d . .
H4 H 0.0994 0.1294 0.5039 0.034 Uiso 1 1 calc R U
C5 C 0.20129(15) 0.24591(13) 0.57191(10) 0.0313(3) Uani 1 1 d . .
H5 H 0.1256 0.2353 0.6258 0.038 Uiso 1 1 calc R U
C6 C 0.32826(15) 0.32426(13) 0.56442(9) 0.0295(3) Uani 1 1 d . .
H6 H 0.3414 0.3686 0.6126 0.035 Uiso 1 1 calc R U
C7 C 0.43523(14) 0.33593(12) 0.48469(9) 0.0248(2) Uani 1 1 d . .
H7 H 0.5223 0.3897 0.4792 0.030 Uiso 1 1 calc R U
C8 C 0.43261(12) 0.03949(11) 0.34308(9) 0.0226(2) Uani 1 1 d . .
H8A H 0.4508 -0.0087 0.4139 0.027 Uiso 1 1 calc R U
H8B H 0.4132 -0.0307 0.3114 0.027 Uiso 1 1 calc R U
C9 C 0.66285(13) 0.06039(11) 0.24510(9) 0.0222(2) Uani 1 1 d . .
H9 H 0.6441 -0.0329 0.2520 0.027 Uiso 1 1 calc R U
C10 C 0.79712(12) 0.12350(11) 0.18497(8) 0.0213(2) Uani 1 1 d . .
C11 C 0.90375(13) 0.04095(12) 0.15212(9) 0.0242(2) Uani 1 1 d . .
H11 H 0.8879 -0.0556 0.1729 0.029 Uiso 1 1 calc R U
C12 C 1.03060(13) 0.09713(13) 0.09054(9) 0.0260(2) Uani 1 1 d . .
H12 H 1.1019 0.0401 0.0695 0.031 Uiso 1 1 calc R U
C13 C 1.05266(13) 0.23978(13) 0.05941(9) 0.0251(2) Uani 1 1 d . .
H13 H 1.1396 0.2796 0.0169 0.030 Uiso 1 1 calc R U
C14 C 0.94944(13) 0.32290(12) 0.08977(8) 0.0235(2) Uani 1 1 d . .
H14 H 0.9669 0.4192 0.0679 0.028 Uiso 1 1 calc R U
C15 C 0.81852(12) 0.26841(11) 0.15257(8) 0.0202(2) Uani 1 1 d . .
C24 C 0.74968(13) 0.25554(12) 0.39486(9) 0.0239(2) Uani 1 1 d . .
H24A H 0.7185 0.1666 0.4440 0.036 Uiso 1 1 calc R U
H24B H 0.7578 0.3232 0.4296 0.036 Uiso 1 1 calc R U
H24C H 0.8470 0.2463 0.3599 0.036 Uiso 1 1 calc R U
C23 C 0.57346(12) 0.60124(11) 0.19066(8) 0.0195(2) Uani 1 1 d . .
C22 C 0.64493(13) 0.73040(11) 0.16625(8) 0.0219(2) Uani 1 1 d . .
H22 H 0.7087 0.7460 0.2115 0.026 Uiso 1 1 calc R U
C21 C 0.62425(13) 0.83460(11) 0.07800(9) 0.0241(2) Uani 1 1 d . .
H21 H 0.6736 0.9204 0.0640 0.029 Uiso 1 1 calc R U
C20 C 0.53206(14) 0.81582(12) 0.00907(9) 0.0263(2) Uani 1 1 d . .
H20 H 0.5195 0.8875 -0.0518 0.032 Uiso 1 1 calc R U
C19 C 0.45960(14) 0.69107(12) 0.03113(9) 0.0254(2) Uani 1 1 d . .
H19 H 0.3960 0.6775 -0.0149 0.030 Uiso 1 1 calc R U
C18 C 0.47841(13) 0.58367(11) 0.12073(8) 0.0218(2) Uani 1 1 d . .
C17 C 0.38670(13) 0.46171(12) 0.14485(8) 0.0225(2) Uani 1 1 d . .
H17 H 0.3062 0.4641 0.1053 0.027 Uiso 1 1 calc R U
C16 C 0.29341(13) 0.24132(12) 0.23566(9) 0.0228(2) Uani 1 1 d . .
H16A H 0.3109 0.1958 0.1836 0.027 Uiso 1 1 calc R U
H16B H 0.1934 0.2839 0.2293 0.027 Uiso 1 1 calc R U
C25 C 0.0393(2) 0.5325(2) 0.3264(2) 0.0717(7) Uani 1 1 d . U
H25 H -0.0211 0.4544 0.3627 0.086 Uiso 1 1 calc R U
C26 C 0.1451(2) 0.57753(18) 0.37305(15) 0.0546(4) Uani 1 1 d . U
H26 H 0.1568 0.5315 0.4420 0.065 Uiso 1 1 calc R U
C27 C 0.23349(17) 0.68864(15) 0.32026(11) 0.0376(3) Uani 1 1 d . U
H27 H 0.3067 0.7194 0.3527 0.045 Uiso 1 1 calc R U
C28 C 0.21739(18) 0.75583(15) 0.22116(11) 0.0391(3) Uani 1 1 d . U
H28 H 0.2803 0.8323 0.1851 0.047 Uiso 1 1 calc R U
C29 C 0.1112(2) 0.7138(2) 0.17338(14) 0.0550(5) Uani 1 1 d . U
H29 H 0.0998 0.7617 0.1047 0.066 Uiso 1 1 calc R U
C30 C 0.0207(2) 0.6015(2) 0.2256(2) 0.0693(7) Uani 1 1 d . U
H30 H -0.0532 0.5718 0.1931 0.083 Uiso 1 1 calc R U

loop_
_atom_site_aniso_label
_atom_site_aniso_U_11
_atom_site_aniso_U_22
_atom_site_aniso_U_33
_atom_site_aniso_U_23
_atom_site_aniso_U_13
_atom_site_aniso_U_12
Al1 0.01802(16) 0.01765(16) 0.01938(17) -0.00660(12) -0.00231(12) -0.00114(12)
O1 0.0225(4) 0.0195(4) 0.0236(4) -0.0064(3) 0.0004(3) 0.0010(3)
N2 0.0184(4) 0.0196(4) 0.0230(4) -0.0070(3) -0.0023(3) -0.0019(3)
O2 0.0240(4) 0.0192(4) 0.0192(4) -0.0070(3) -0.0039(3) -0.0005(3)
N1 0.0219(4) 0.0204(4) 0.0204(4) -0.0072(3) -0.0020(3) -0.0012(3)
C1 0.0205(5) 0.0275(6) 0.0311(6) -0.0110(5) -0.0015(4) -0.0052(4)
C2 0.0189(5) 0.0225(5) 0.0242(5) -0.0098(4) -0.0010(4) -0.0028(4)
C3 0.0213(5) 0.0212(5) 0.0232(5) -0.0079(4) -0.0018(4) -0.0011(4)
N3 0.0196(4) 0.0211(4) 0.0213(4) -0.0098(4) -0.0020(3) -0.0009(3)
C4 0.0260(6) 0.0288(6) 0.0291(6) -0.0105(5) 0.0044(5) -0.0055(5)
C5 0.0354(7) 0.0319(6) 0.0255(6) -0.0102(5) 0.0077(5) -0.0036(5)
C6 0.0396(7) 0.0280(6) 0.0221(5) -0.0105(5) 0.0004(5) -0.0030(5)
C7 0.0290(6) 0.0241(5) 0.0225(5) -0.0089(4) -0.0030(4) -0.0027(4)
C8 0.0206(5) 0.0196(5) 0.0279(6) -0.0088(4) 0.0005(4) -0.0038(4)
C9 0.0227(5) 0.0190(5) 0.0262(5) -0.0090(4) -0.0031(4) -0.0003(4)
C10 0.0201(5) 0.0226(5) 0.0227(5) -0.0092(4) -0.0030(4) 0.0005(4)
C11 0.0240(5) 0.0237(5) 0.0278(6) -0.0121(4) -0.0031(4) 0.0015(4)
C12 0.0232(5) 0.0311(6) 0.0268(6) -0.0140(5) -0.0020(4) 0.0034(4)
C13 0.0218(5) 0.0327(6) 0.0212(5) -0.0095(4) 0.0001(4) -0.0019(4)
C14 0.0244(5) 0.0243(5) 0.0210(5) -0.0063(4) -0.0013(4) -0.0021(4)
C15 0.0202(5) 0.0232(5) 0.0188(5) -0.0084(4) -0.0033(4) 0.0009(4)
C24 0.0232(5) 0.0226(5) 0.0254(5) -0.0059(4) -0.0052(4) -0.0029(4)
C23 0.0208(5) 0.0189(5) 0.0195(5) -0.0079(4) -0.0007(4) 0.0028(4)
C22 0.0232(5) 0.0208(5) 0.0230(5) -0.0092(4) -0.0004(4) 0.0008(4)
C21 0.0264(5) 0.0192(5) 0.0258(6) -0.0074(4) 0.0024(4) 0.0014(4)
C20 0.0318(6) 0.0223(5) 0.0228(5) -0.0048(4) -0.0019(4) 0.0055(4)
C19 0.0288(6) 0.0258(6) 0.0230(5) -0.0090(4) -0.0064(4) 0.0049(4)
C18 0.0238(5) 0.0206(5) 0.0223(5) -0.0088(4) -0.0034(4) 0.0032(4)
C17 0.0226(5) 0.0251(5) 0.0231(5) -0.0112(4) -0.0061(4) 0.0026(4)
C16 0.0210(5) 0.0251(5) 0.0245(5) -0.0102(4) -0.0042(4) -0.0034(4)
C25 0.0465(10) 0.0437(9) 0.128(2) -0.0405(12) 0.0232(12) -0.0139(8)
C26 0.0584(10) 0.0401(8) 0.0530(10) -0.0005(7) 0.0024(8) 0.0033(7)
C27 0.0344(7) 0.0398(7) 0.0409(7) -0.0144(6) -0.0106(6) 0.0032(6)
C28 0.0459(8) 0.0349(7) 0.0374(7) -0.0139(6) -0.0017(6) 0.0043(6)
C29 0.0645(11) 0.0656(11) 0.0539(10) -0.0404(9) -0.0300(8) 0.0329(9)
C30 0.0348(8) 0.0851(14) 0.1297(19) -0.0874(15) -0.0290(10) 0.0199(9)

loop_
_atom_type_symbol
_atom_type_description
_atom_type_scat_dispersion_real
_atom_type_scat_dispersion_imag
_atom_type_scat_source
C C 0.0033 0.0016 'International Tables Vol C Tables 4.2.6.8 and 6.1.1.4'
H H 0.0000 0.0000 'International Tables Vol C Tables 4.2.6.8 and 6.1.1.4'
N N 0.0061 0.0033 'International Tables Vol C Tables 4.2.6.8 and 6.1.1.4'
O O 0.0106 0.0060 'International Tables Vol C Tables 4.2.6.8 and 6.1.1.4'
Al Al 0.0645 0.0514 'International Tables Vol C Tables 4.2.6.8 and 6.1.1.4'

loop_
_geom_angle_atom_site_label_1
_geom_angle_atom_site_label_2
_geom_angle_atom_site_label_3
_geom_angle
O1 Al1 O2 90.30(4)
O1 Al1 C24 99.56(4)
O2 Al1 C24 100.50(4)
O1 Al1 N3 91.67(4)
O2 Al1 N3 86.78(4)
C24 Al1 N3 166.52(5)
O1 Al1 N2 87.38(4)
O2 Al1 N2 167.52(4)
C24 Al1 N2 91.99(4)
N3 Al1 N2 81.03(4)
O1 Al1 N1 169.76(4)
O2 Al1 N1 92.44(4)
C24 Al1 N1 89.64(4)
N3 Al1 N1 78.65(4)
N2 Al1 N1 87.82(4)
C15 O1 Al1 127.63(7)
C9 N2 C8 116.65(9)
C9 N2 Al1 122.97(8)
C8 N2 Al1 120.35(7)
C23 O2 Al1 124.14(7)
C7 N1 C3 118.72(10)
C7 N1 Al1 116.30(8)
C3 N1 Al1 124.84(8)
C2 C1 H1A 109.5
C2 C1 H1B 109.5
H1A C1 H1B 109.5
C2 C1 H1C 109.5
H1A C1 H1C 109.5
H1B C1 H1C 109.5
C3 C2 C1 112.51(9)
C3 C2 C16 110.56(9)
C1 C2 C16 107.24(9)
C3 C2 C8 108.57(9)
C1 C2 C8 107.94(9)
C16 C2 C8 109.98(9)
N1 C3 C4 120.86(11)
N1 C3 C2 115.35(9)
C4 C3 C2 123.77(10)
C17 N3 C16 116.09(9)
C17 N3 Al1 122.23(8)
C16 N3 Al1 121.53(7)
C5 C4 C3 119.78(11)
C5 C4 H4 120.1
C3 C4 H4 120.1
C6 C5 C4 119.24(11)
C6 C5 H5 120.4
C4 C5 H5 120.4
C7 C6 C5 118.02(11)
C7 C6 H6 121.0
C5 C6 H6 121.0
N1 C7 C6 123.38(11)
N1 C7 H7 118.3
C6 C7 H7 118.3
N2 C8 C2 111.45(9)
N2 C8 H8A 109.3
C2 C8 H8A 109.3
N2 C8 H8B 109.3
C2 C8 H8B 109.3
H8A C8 H8B 108.0
N2 C9 C10 125.37(10)
N2 C9 H9 117.3
C10 C9 H9 117.3
C11 C10 C15 119.62(10)
C11 C10 C9 119.22(10)
C15 C10 C9 121.01(10)
C12 C11 C10 121.48(11)
C12 C11 H11 119.3
C10 C11 H11 119.3
C11 C12 C13 118.97(11)
C11 C12 H12 120.5
C13 C12 H12 120.5
C14 C13 C12 120.69(11)
C14 C13 H13 119.7
C12 C13 H13 119.7
C13 C14 C15 121.62(11)
C13 C14 H14 119.2
C15 C14 H14 119.2
O1 C15 C14 119.61(10)
O1 C15 C10 122.74(10)
C14 C15 C10 117.61(10)
Al1 C24 H24A 109.5
Al1 C24 H24B 109.5
H24A C24 H24B 109.5
Al1 C24 H24C 109.5
H24A C24 H24C 109.5
H24B C24 H24C 109.5
O2 C23 C22 120.07(10)
O2 C23 C18 122.94(10)
C22 C23 C18 116.96(10)
C21 C22 C23 121.52(11)
C21 C22 H22 119.2
C23 C22 H22 119.2
C22 C21 C20 121.13(11)
C22 C21 H21 119.4
C20 C21 H21 119.4
C19 C20 C21 118.75(11)
C19 C20 H20 120.6
C21 C20 H20 120.6
C20 C19 C18 121.12(11)
C20 C19 H19 119.4
C18 C19 H19 119.4
C19 C18 C23 120.52(10)
C19 C18 C17 118.36(10)
C23 C18 C17 120.77(10)
N3 C17 C18 124.09(10)
N3 C17 H17 118.0
C18 C17 H17 118.0
N3 C16 C2 113.57(9)
N3 C16 H16A 108.9
C2 C16 H16A 108.9
N3 C16 H16B 108.9
C2 C16 H16B 108.9
H16A C16 H16B 107.7
C26 C25 C30 119.94(18)
C26 C25 H25 120.0
C30 C25 H25 120.0
C27 C26 C25 119.95(19)
C27 C26 H26 120.0
C25 C26 H26 120.0
C28 C27 C26 120.51(16)
C28 C27 H27 119.7
C26 C27 H27 119.7
C27 C28 C29 120.55(16)
C27 C28 H28 119.7
C29 C28 H28 119.7
C28 C29 C30 119.77(18)
C28 C29 H29 120.1
C30 C29 H29 120.1
C29 C30 C25 119.27(16)
C29 C30 H30 120.4
C25 C30 H30 120.4

loop_
_geom_bond_atom_site_label_1
_geom_bond_atom_site_label_2
_geom_bond_distance
Al1 O1 1.8533(9)
Al1 O2 1.8550(8)
Al1 C24 2.0260(12)
Al1 N3 2.0692(10)
Al1 N2 2.0829(10)
Al1 N1 2.1375(10)
O1 C15 1.3041(13)
N2 C9 1.2888(15)
N2 C8 1.4680(14)
O2 C23 1.3172(13)
N1 C7 1.3468(15)
N1 C3 1.3524(14)
C1 C2 1.5338(15)
C1 H1A 0.9800
C1 H1B 0.9800
C1 H1C 0.9800
C2 C3 1.5231(15)
C2 C16 1.5418(16)
C2 C8 1.5467(16)
C3 C4 1.3942(16)
N3 C17 1.2855(15)
N3 C16 1.4730(14)
C4 C5 1.3880(18)
C4 H4 0.9500
C5 C6 1.3865(19)
C5 H5 0.9500
C6 C7 1.3836(17)
C6 H6 0.9500
C7 H7 0.9500
C8 H8A 0.9900
C8 H8B 0.9900
C9 C10 1.4415(15)
C9 H9 0.9500
C10 C11 1.4098(15)
C10 C15 1.4229(15)
C11 C12 1.3790(17)
C11 H11 0.9500
C12 C13 1.4023(17)
C12 H12 0.9500
C13 C14 1.3786(16)
C13 H13 0.9500
C14 C15 1.4108(15)
C14 H14 0.9500
C24 H24A 0.9800
C24 H24B 0.9800
C24 H24C 0.9800
C23 C22 1.4126(15)
C23 C18 1.4213(15)
C22 C21 1.3824(16)
C22 H22 0.9500
C21 C20 1.3976(17)
C21 H21 0.9500
C20 C19 1.3809(17)
C20 H20 0.9500
C19 C18 1.4078(16)
C19 H19 0.9500
C18 C17 1.4436(16)
C17 H17 0.9500
C16 H16A 0.9900
C16 H16B 0.9900
C25 C26 1.374(3)
C25 C30 1.395(4)
C25 H25 0.9500
C26 C27 1.367(2)
C26 H26 0.9500
C27 C28 1.367(2)
C27 H27 0.9500
C28 C29 1.371(2)
C28 H28 0.9500
C29 C30 1.384(3)
C29 H29 0.9500
C30 H30 0.9500
